data_7008833
loop_
_publ_author_name
'Hill, Nicholas J.'
'Findlater, Michael'
'Cowley, Alan H.'

_publ_section_title
;
 Synthetic and structural chemistry of amidinate-substituted boron
 halides.
;
_journal_issue 19
_journal_name_full 'Dalton transactions (Cambridge, England : 2003)'
_journal_page_first 3229
_journal_page_last 3234
_journal_paper_doi 10.1039/b509392a
_journal_year 2005
_chemical_formula_moiety 'C23 H31 B Br2 Fe N2'
_chemical_formula_sum 'C23 H31 B Br2 Fe N2'
_chemical_formula_weight 561.98
_chemical_name_systematic
;
?
;
_space_group_IT_number 14
_symmetry_cell_setting monoclinic
_symmetry_space_group_name_Hall '-P 2yn'
_symmetry_space_group_name_H-M 'P 1 21/n 1'
_atom_sites_solution_hydrogens geom
_atom_sites_solution_primary direct
_atom_sites_solution_secondary difmap
_audit_creation_method
;
manual editing of the .cif file
created by SHELXTL Ver. 6.10
;
_cell_angle_alpha 90
_cell_angle_beta 103.837(5)
_cell_angle_gamma 90
_cell_formula_units_Z 4
_cell_length_a 13.953(5)
_cell_length_b 10.716(5)
_cell_length_c 15.723(5)
_cell_measurement_temperature 153(2)
_cell_volume 2282.7(15)
_computing_cell_refinement Denzo
_computing_data_collection 'Nonius Collect'
_computing_data_reduction Scalepack
_computing_molecular_graphics 'SHELXL-97 (Sheldrick, 1997)'
_computing_publication_material 'SHELXL-97 (Sheldrick, 1997)'
_computing_structure_refinement 'SHELXL-97 (Sheldrick, 1997)'
_computing_structure_solution 'SHELXL-97 (Sheldrick, 1997)'
_diffrn_ambient_temperature 153(2)
_diffrn_measured_fraction_theta_full 0.995
_diffrn_measured_fraction_theta_max 0.995
_diffrn_measurement_device_type 'Nonius Kappa CCD'
_diffrn_measurement_method \w-scan
_diffrn_radiation_monochromator graphite
_diffrn_radiation_source 'fine-focus sealed tube'
_diffrn_radiation_type MoK\a
_diffrn_radiation_wavelength 0.71069
_diffrn_reflns_av_R_equivalents 0.0459
_diffrn_reflns_av_sigmaI/netI 0.0831
_diffrn_reflns_limit_h_max 17
_diffrn_reflns_limit_h_min -17
_diffrn_reflns_limit_k_max 13
_diffrn_reflns_limit_k_min -13
_diffrn_reflns_limit_l_max 20
_diffrn_reflns_limit_l_min -20
_diffrn_reflns_number 8684
_diffrn_reflns_theta_full 27.00
_diffrn_reflns_theta_max 27.00
_diffrn_reflns_theta_min 2.42
_exptl_absorpt_coefficient_mu 4.174
_exptl_absorpt_correction_T_max 0.3674
_exptl_absorpt_correction_T_min 0.3674
_exptl_absorpt_correction_type none
_exptl_crystal_colour orange
_exptl_crystal_density_diffrn 1.635
_exptl_crystal_density_method 'not measured'
_exptl_crystal_description block
_exptl_crystal_F_000 1136
_exptl_crystal_size_max 0.30
_exptl_crystal_size_mid 0.30
_exptl_crystal_size_min 0.30
_refine_diff_density_max 0.706
_refine_diff_density_min -0.637
_refine_diff_density_rms 0.100
_refine_ls_extinction_method none
_refine_ls_goodness_of_fit_ref 1.000
_refine_ls_hydrogen_treatment constr
_refine_ls_matrix_type full
_refine_ls_number_parameters 262
_refine_ls_number_reflns 4966
_refine_ls_number_restraints 0
_refine_ls_restrained_S_all 1.000
_refine_ls_R_factor_all 0.0927
_refine_ls_R_factor_gt 0.0432
_refine_ls_shift/su_max 0.000
_refine_ls_shift/su_mean 0.000
_refine_ls_structure_factor_coef Fsqd
_refine_ls_weighting_details 'calc w=1/[\s^2^(Fo^2^)+(0.0355P)^2^+0.0000P] where P=(Fo^2^+2Fc^2^)/3'
_refine_ls_weighting_scheme calc
_refine_ls_wR_factor_gt 0.0742
_refine_ls_wR_factor_ref 0.0855
_reflns_number_gt 3181
_reflns_number_total 4966
_reflns_threshold_expression >2sigma(I)
_cod_data_source_file b509392a.txt
_cod_data_source_block nhnh025
_cod_original_sg_symbol_H-M P2(1)/n
_cod_database_code 7008833

loop_
_symmetry_equiv_pos_as_xyz
'x, y, z'
'-x+1/2, y+1/2, -z+1/2'
'-x, -y, -z'
'x-1/2, -y-1/2, z-1/2'

loop_
_atom_site_label
_atom_site_type_symbol
_atom_site_fract_x
_atom_site_fract_y
_atom_site_fract_z
_atom_site_U_iso_or_equiv
_atom_site_adp_type
_atom_site_occupancy
_atom_site_symmetry_multiplicity
_atom_site_calc_flag
_atom_site_refinement_flags
_atom_site_disorder_assembly
_atom_site_disorder_group
C1 C 0.2852(2) -0.0844(3) 0.4745(2) 0.0182(7) Uani 1 1 d . . .
C2 C 0.1223(2) -0.0359(3) 0.3633(2) 0.0218(8) Uani 1 1 d . . .
H2 H 0.0965 -0.1208 0.3720 0.026 Uiso 1 1 calc R . .
C3 C 0.1462(2) -0.0337(3) 0.2745(2) 0.0245(8) Uani 1 1 d . . .
H3A H 0.1978 -0.0966 0.2730 0.029 Uiso 1 1 calc R . .
H3B H 0.1725 0.0494 0.2644 0.029 Uiso 1 1 calc R . .
C4 C 0.0546(2) -0.0617(3) 0.2021(2) 0.0246(8) Uani 1 1 d . . .
H4A H 0.0714 -0.0580 0.1444 0.030 Uiso 1 1 calc R . .
H4B H 0.0307 -0.1469 0.2099 0.030 Uiso 1 1 calc R . .
C5 C -0.0259(3) 0.0321(4) 0.2044(2) 0.0410(11) Uani 1 1 d . . .
H5A H -0.0041 0.1162 0.1910 0.049 Uiso 1 1 calc R . .
H5B H -0.0860 0.0105 0.1591 0.049 Uiso 1 1 calc R . .
C6 C -0.0493(3) 0.0339(5) 0.2920(2) 0.0611(15) Uani 1 1 d . . .
H6A H -0.0788 -0.0472 0.3020 0.073 Uiso 1 1 calc R . .
H6B H -0.0989 0.0997 0.2927 0.073 Uiso 1 1 calc R . .
C7 C 0.0420(2) 0.0579(4) 0.3666(2) 0.0449(12) Uani 1 1 d . . .
H7A H 0.0668 0.1434 0.3614 0.054 Uiso 1 1 calc R . .
H7B H 0.0239 0.0514 0.4236 0.054 Uiso 1 1 calc R . .
C8 C 0.4262(2) -0.0104(3) 0.6004(2) 0.0224(8) Uani 1 1 d . . .
H8 H 0.4736 -0.0726 0.5864 0.027 Uiso 1 1 calc R . .
C9 C 0.3939(2) -0.0554(3) 0.6814(2) 0.0254(8) Uani 1 1 d . . .
H9A H 0.3432 0.0019 0.6936 0.030 Uiso 1 1 calc R . .
H9B H 0.3640 -0.1394 0.6701 0.030 Uiso 1 1 calc R . .
C10 C 0.4813(2) -0.0608(4) 0.7613(2) 0.0347(10) Uani 1 1 d . . .
H10A H 0.4577 -0.0850 0.8136 0.042 Uiso 1 1 calc R . .
H10B H 0.5288 -0.1250 0.7518 0.042 Uiso 1 1 calc R . .
C11 C 0.5329(3) 0.0654(4) 0.7771(2) 0.0373(10) Uani 1 1 d . . .
H11A H 0.4874 0.1279 0.7921 0.045 Uiso 1 1 calc R . .
H11B H 0.5912 0.0589 0.8272 0.045 Uiso 1 1 calc R . .
C12 C 0.5652(2) 0.1076(4) 0.6972(2) 0.0358(10) Uani 1 1 d . . .
H12A H 0.6146 0.0484 0.6850 0.043 Uiso 1 1 calc R . .
H12B H 0.5969 0.1906 0.7085 0.043 Uiso 1 1 calc R . .
C13 C 0.4782(2) 0.1157(3) 0.6172(2) 0.0265(9) Uani 1 1 d . . .
H13A H 0.4310 0.1799 0.6272 0.032 Uiso 1 1 calc R . .
H13B H 0.5021 0.1406 0.5653 0.032 Uiso 1 1 calc R . .
C14 C 0.3009(2) -0.2165(3) 0.4627(2) 0.0178(7) Uani 1 1 d . . .
C15 C 0.2445(2) -0.2971(3) 0.3964(2) 0.0212(8) Uani 1 1 d . . .
H15 H 0.1874 -0.2711 0.3480 0.025 Uiso 1 1 calc R . .
C16 C 0.2824(2) -0.4188(3) 0.4111(2) 0.0242(8) Uani 1 1 d . . .
H16 H 0.2560 -0.4942 0.3758 0.029 Uiso 1 1 calc R . .
C17 C 0.3623(2) -0.4171(3) 0.4858(2) 0.0240(8) Uani 1 1 d . . .
H17 H 0.4018 -0.4914 0.5124 0.029 Uiso 1 1 calc R . .
C18 C 0.3754(2) -0.2937(3) 0.5183(2) 0.0197(8) Uani 1 1 d . . .
H18 H 0.4262 -0.2651 0.5708 0.024 Uiso 1 1 calc R . .
C19 C 0.1477(3) -0.2690(4) 0.5859(3) 0.0391(10) Uani 1 1 d . . .
H19 H 0.1410 -0.1771 0.5934 0.047 Uiso 1 1 calc R . .
C20 C 0.0906(2) -0.3419(4) 0.5180(3) 0.0394(10) Uani 1 1 d . . .
H20 H 0.0360 -0.3111 0.4691 0.047 Uiso 1 1 calc R . .
C21 C 0.1239(2) -0.4668(4) 0.5318(3) 0.0351(10) Uani 1 1 d . . .
H21 H 0.0972 -0.5397 0.4937 0.042 Uiso 1 1 calc R . .
C22 C 0.2015(2) -0.4706(3) 0.6077(2) 0.0303(9) Uani 1 1 d . . .
H22 H 0.2394 -0.5465 0.6332 0.036 Uiso 1 1 calc R . .
C23 C 0.2158(3) -0.3479(4) 0.6418(2) 0.0359(10) Uani 1 1 d . . .
H23 H 0.2659 -0.3216 0.6956 0.043 Uiso 1 1 calc R . .
B1 B 0.2627(3) 0.0994(4) 0.4866(3) 0.0255(9) Uani 1 1 d . . .
N1 N 0.20833(18) -0.0129(2) 0.43503(17) 0.0206(6) Uani 1 1 d . . .
N2 N 0.34245(18) 0.0009(2) 0.52411(17) 0.0201(7) Uani 1 1 d . . .
Fe1 Fe 0.23616(3) -0.35288(5) 0.51707(3) 0.01981(13) Uani 1 1 d . . .
Br1 Br 0.30591(3) 0.22952(4) 0.41157(3) 0.04203(14) Uani 1 1 d . . .
Br2 Br 0.19508(3) 0.17790(4) 0.57254(3) 0.04014(13) Uani 1 1 d . . .

loop_
_atom_site_aniso_label
_atom_site_aniso_U_11
_atom_site_aniso_U_22
_atom_site_aniso_U_33
_atom_site_aniso_U_23
_atom_site_aniso_U_13
_atom_site_aniso_U_12
C1 0.0194(17) 0.0223(19) 0.0148(18) 0.0025(16) 0.0076(15) -0.0044(16)
C2 0.0243(18) 0.0206(18) 0.0188(19) -0.0010(16) 0.0019(16) 0.0013(16)
C3 0.0226(17) 0.025(2) 0.025(2) 0.0025(17) 0.0044(16) 0.0006(16)
C4 0.0237(18) 0.031(2) 0.0187(19) -0.0007(17) 0.0034(16) -0.0020(17)
C5 0.037(2) 0.047(3) 0.030(2) -0.009(2) -0.0105(19) 0.011(2)
C6 0.030(2) 0.116(4) 0.032(3) -0.031(3) -0.002(2) 0.032(3)
C7 0.034(2) 0.070(3) 0.026(2) -0.015(2) -0.0029(19) 0.022(2)
C8 0.0216(17) 0.0214(19) 0.023(2) -0.0067(16) 0.0019(16) -0.0017(16)
C9 0.0289(19) 0.025(2) 0.023(2) -0.0013(17) 0.0065(16) -0.0006(16)
C10 0.035(2) 0.045(3) 0.021(2) 0.0000(19) 0.0015(18) 0.007(2)
C11 0.029(2) 0.051(3) 0.026(2) -0.011(2) -0.0047(18) 0.006(2)
C12 0.0251(19) 0.039(2) 0.041(3) -0.017(2) 0.0033(19) -0.0082(18)
C13 0.0219(17) 0.029(2) 0.027(2) -0.0046(17) 0.0035(16) -0.0080(16)
C14 0.0211(17) 0.0150(18) 0.0174(18) 0.0000(15) 0.0051(15) 0.0019(15)
C15 0.0240(18) 0.0206(19) 0.0172(18) -0.0027(16) 0.0014(15) 0.0002(16)
C16 0.0265(19) 0.023(2) 0.022(2) -0.0023(16) 0.0045(17) -0.0011(16)
C17 0.0245(18) 0.023(2) 0.025(2) 0.0028(17) 0.0082(17) 0.0067(16)
C18 0.0185(16) 0.023(2) 0.0172(18) -0.0003(15) 0.0031(15) -0.0046(15)
C19 0.043(2) 0.030(2) 0.057(3) -0.001(2) 0.036(2) 0.006(2)
C20 0.0225(19) 0.049(3) 0.051(3) 0.011(2) 0.0171(19) 0.004(2)
C21 0.029(2) 0.035(2) 0.043(3) 0.000(2) 0.011(2) -0.0120(19)
C22 0.032(2) 0.025(2) 0.038(2) 0.0078(18) 0.0157(19) -0.0034(17)
C23 0.043(2) 0.047(3) 0.023(2) -0.004(2) 0.0173(19) -0.013(2)
B1 0.033(2) 0.017(2) 0.025(2) 0.0004(19) 0.004(2) 0.0002(19)
N1 0.0234(14) 0.0145(15) 0.0197(16) 0.0000(13) -0.0032(13) 0.0019(13)
N2 0.0206(14) 0.0157(15) 0.0208(16) -0.0018(13) -0.0013(13) -0.0024(13)
Fe1 0.0201(3) 0.0185(3) 0.0213(3) -0.0001(2) 0.0059(2) -0.0010(2)
Br1 0.0552(3) 0.0229(2) 0.0452(3) 0.01065(19) 0.0064(2) -0.00700(19)
Br2 0.0447(2) 0.0388(3) 0.0347(2) -0.01090(19) 0.00502(19) 0.0130(2)

loop_
_atom_type_symbol
_atom_type_description
_atom_type_scat_dispersion_real
_atom_type_scat_dispersion_imag
_atom_type_scat_source
C C 0.0033 0.0016 'International Tables Vol C Tables 4.2.6.8 and 6.1.1.4'
H H 0.0000 0.0000 'International Tables Vol C Tables 4.2.6.8 and 6.1.1.4'
B B 0.0013 0.0007 'International Tables Vol C Tables 4.2.6.8 and 6.1.1.4'
N N 0.0061 0.0033 'International Tables Vol C Tables 4.2.6.8 and 6.1.1.4'
Fe Fe 0.3463 0.8444 'International Tables Vol C Tables 4.2.6.8 and 6.1.1.4'
Br Br -0.2901 2.4595 'International Tables Vol C Tables 4.2.6.8 and 6.1.1.4'

loop_
_geom_angle_atom_site_label_1
_geom_angle_atom_site_label_2
_geom_angle_atom_site_label_3
_geom_angle
_geom_angle_site_symmetry_1
_geom_angle_site_symmetry_3
_geom_angle_publ_flag
N2 C1 N1 100.3(3) . . ?
N2 C1 C14 131.0(3) . . ?
N1 C1 C14 128.7(3) . . ?
N1 C2 C3 112.9(3) . . ?
N1 C2 C7 109.9(3) . . ?
C3 C2 C7 110.5(3) . . ?
N1 C2 H2 107.8 . . ?
C3 C2 H2 107.8 . . ?
C7 C2 H2 107.8 . . ?
C2 C3 C4 110.8(3) . . ?
C2 C3 H3A 109.5 . . ?
C4 C3 H3A 109.5 . . ?
C2 C3 H3B 109.5 . . ?
C4 C3 H3B 109.5 . . ?
H3A C3 H3B 108.1 . . ?
C5 C4 C3 110.2(3) . . ?
C5 C4 H4A 109.6 . . ?
C3 C4 H4A 109.6 . . ?
C5 C4 H4B 109.6 . . ?
C3 C4 H4B 109.6 . . ?
H4A C4 H4B 108.1 . . ?
C6 C5 C4 111.1(3) . . ?
C6 C5 H5A 109.4 . . ?
C4 C5 H5A 109.4 . . ?
C6 C5 H5B 109.4 . . ?
C4 C5 H5B 109.4 . . ?
H5A C5 H5B 108.0 . . ?
C5 C6 C7 112.5(3) . . ?
C5 C6 H6A 109.1 . . ?
C7 C6 H6A 109.1 . . ?
C5 C6 H6B 109.1 . . ?
C7 C6 H6B 109.1 . . ?
H6A C6 H6B 107.8 . . ?
C2 C7 C6 110.4(3) . . ?
C2 C7 H7A 109.6 . . ?
C6 C7 H7A 109.6 . . ?
C2 C7 H7B 109.6 . . ?
C6 C7 H7B 109.6 . . ?
H7A C7 H7B 108.1 . . ?
N2 C8 C13 108.7(3) . . ?
N2 C8 C9 111.9(2) . . ?
C13 C8 C9 110.9(3) . . ?
N2 C8 H8 108.4 . . ?
C13 C8 H8 108.4 . . ?
C9 C8 H8 108.4 . . ?
C10 C9 C8 111.2(3) . . ?
C10 C9 H9A 109.4 . . ?
C8 C9 H9A 109.4 . . ?
C10 C9 H9B 109.4 . . ?
C8 C9 H9B 109.4 . . ?
H9A C9 H9B 108.0 . . ?
C11 C10 C9 110.7(3) . . ?
C11 C10 H10A 109.5 . . ?
C9 C10 H10A 109.5 . . ?
C11 C10 H10B 109.5 . . ?
C9 C10 H10B 109.5 . . ?
H10A C10 H10B 108.1 . . ?
C12 C11 C10 110.8(3) . . ?
C12 C11 H11A 109.5 . . ?
C10 C11 H11A 109.5 . . ?
C12 C11 H11B 109.5 . . ?
C10 C11 H11B 109.5 . . ?
H11A C11 H11B 108.1 . . ?
C11 C12 C13 111.6(3) . . ?
C11 C12 H12A 109.3 . . ?
C13 C12 H12A 109.3 . . ?
C11 C12 H12B 109.3 . . ?
C13 C12 H12B 109.3 . . ?
H12A C12 H12B 108.0 . . ?
C8 C13 C12 110.1(3) . . ?
C8 C13 H13A 109.6 . . ?
C12 C13 H13A 109.6 . . ?
C8 C13 H13B 109.6 . . ?
C12 C13 H13B 109.6 . . ?
H13A C13 H13B 108.2 . . ?
C15 C14 C18 106.6(3) . . ?
C15 C14 C1 127.4(3) . . ?
C18 C14 C1 126.0(3) . . ?
C15 C14 Fe1 69.36(18) . . ?
C18 C14 Fe1 70.05(18) . . ?
C1 C14 Fe1 123.8(2) . . ?
C16 C15 C14 108.6(3) . . ?
C16 C15 Fe1 71.0(2) . . ?
C14 C15 Fe1 68.94(18) . . ?
C16 C15 H15 125.7 . . ?
C14 C15 H15 125.7 . . ?
Fe1 C15 H15 125.7 . . ?
C15 C16 C17 108.5(3) . . ?
C15 C16 Fe1 68.61(19) . . ?
C17 C16 Fe1 70.14(19) . . ?
C15 C16 H16 125.8 . . ?
C17 C16 H16 125.8 . . ?
Fe1 C16 H16 125.8 . . ?
C18 C17 C16 108.6(3) . . ?
C18 C17 Fe1 69.13(18) . . ?
C16 C17 Fe1 69.61(18) . . ?
C18 C17 H17 125.7 . . ?
C16 C17 H17 125.7 . . ?
Fe1 C17 H17 125.7 . . ?
C17 C18 C14 107.7(3) . . ?
C17 C18 Fe1 70.48(18) . . ?
C14 C18 Fe1 68.12(17) . . ?
C17 C18 H18 126.1 . . ?
C14 C18 H18 126.1 . . ?
Fe1 C18 H18 126.1 . . ?
C20 C19 C23 108.4(4) . . ?
C20 C19 Fe1 69.9(2) . . ?
C23 C19 Fe1 70.3(2) . . ?
C20 C19 H19 125.8 . . ?
C23 C19 H19 125.8 . . ?
Fe1 C19 H19 125.8 . . ?
C19 C20 C21 107.7(3) . . ?
C19 C20 Fe1 69.68(19) . . ?
C21 C20 Fe1 69.8(2) . . ?
C19 C20 H20 126.2 . . ?
C21 C20 H20 126.2 . . ?
Fe1 C20 H20 126.2 . . ?
C22 C21 C20 108.3(4) . . ?
C22 C21 Fe1 70.03(19) . . ?
C20 C21 Fe1 69.5(2) . . ?
C22 C21 H21 125.8 . . ?
C20 C21 H21 125.8 . . ?
Fe1 C21 H21 125.8 . . ?
C21 C22 C23 107.7(3) . . ?
C21 C22 Fe1 69.7(2) . . ?
C23 C22 Fe1 69.9(2) . . ?
C21 C22 H22 126.1 . . ?
C23 C22 H22 126.1 . . ?
Fe1 C22 H22 126.1 . . ?
C19 C23 C22 107.9(3) . . ?
C19 C23 Fe1 69.2(2) . . ?
C22 C23 Fe1 69.7(2) . . ?
C19 C23 H23 126.1 . . ?
C22 C23 H23 126.1 . . ?
Fe1 C23 H23 126.1 . . ?
N2 B1 N1 83.5(2) . . ?
N2 B1 Br2 116.1(3) . . ?
N1 B1 Br2 115.3(2) . . ?
N2 B1 Br1 114.1(2) . . ?
N1 B1 Br1 114.3(3) . . ?
Br2 B1 Br1 111.06(19) . . ?
C1 N1 C2 132.8(3) . . ?
C1 N1 B1 87.9(2) . . ?
C2 N1 B1 138.4(3) . . ?
C1 N2 C8 132.0(3) . . ?
C1 N2 B1 88.3(2) . . ?
C8 N2 B1 136.9(3) . . ?
C14 Fe1 C15 41.70(12) . . ?
C14 Fe1 C19 107.23(15) . . ?
C15 Fe1 C19 123.19(15) . . ?
C14 Fe1 C18 41.83(12) . . ?
C15 Fe1 C18 69.39(13) . . ?
C19 Fe1 C18 123.73(15) . . ?
C14 Fe1 C20 120.68(14) . . ?
C15 Fe1 C20 105.73(15) . . ?
C19 Fe1 C20 40.38(15) . . ?
C18 Fe1 C20 158.53(15) . . ?
C14 Fe1 C22 161.52(14) . . ?
C15 Fe1 C22 155.97(14) . . ?
C19 Fe1 C22 68.13(16) . . ?
C18 Fe1 C22 124.66(13) . . ?
C20 Fe1 C22 68.20(15) . . ?
C14 Fe1 C21 156.39(14) . . ?
C15 Fe1 C21 120.09(14) . . ?
C19 Fe1 C21 67.95(16) . . ?
C18 Fe1 C21 159.99(14) . . ?
C20 Fe1 C21 40.64(15) . . ?
C22 Fe1 C21 40.27(14) . . ?
C14 Fe1 C23 124.54(14) . . ?
C15 Fe1 C23 160.80(15) . . ?
C19 Fe1 C23 40.44(15) . . ?
C18 Fe1 C23 109.44(14) . . ?
C20 Fe1 C23 67.97(16) . . ?
C22 Fe1 C23 40.47(14) . . ?
C21 Fe1 C23 67.76(15) . . ?
C14 Fe1 C16 69.18(13) . . ?
C15 Fe1 C16 40.40(13) . . ?
C19 Fe1 C16 158.88(15) . . ?
C18 Fe1 C16 68.33(13) . . ?
C20 Fe1 C16 122.25(15) . . ?
C22 Fe1 C16 121.74(15) . . ?
C21 Fe1 C16 106.55(15) . . ?
C23 Fe1 C16 158.34(15) . . ?
C14 Fe1 C17 69.18(13) . . ?
C15 Fe1 C17 68.26(13) . . ?
C19 Fe1 C17 159.69(15) . . ?
C18 Fe1 C17 40.39(13) . . ?
C20 Fe1 C17 158.87(16) . . ?
C22 Fe1 C17 108.58(14) . . ?
C21 Fe1 C17 123.41(15) . . ?
C23 Fe1 C17 124.07(15) . . ?
C16 Fe1 C17 40.26(12) . . ?

loop_
_geom_bond_atom_site_label_1
_geom_bond_atom_site_label_2
_geom_bond_distance
_geom_bond_site_symmetry_2
_geom_bond_publ_flag
C1 N2 1.336(4) . ?
C1 N1 1.344(4) . ?
C1 C14 1.451(4) . ?
C2 N1 1.458(4) . ?
C2 C3 1.512(4) . ?
C2 C7 1.515(5) . ?
C2 H2 1.0000 . ?
C3 C4 1.525(4) . ?
C3 H3A 0.9900 . ?
C3 H3B 0.9900 . ?
C4 C5 1.514(5) . ?
C4 H4A 0.9900 . ?
C4 H4B 0.9900 . ?
C5 C6 1.490(5) . ?
C5 H5A 0.9900 . ?
C5 H5B 0.9900 . ?
C6 C7 1.533(5) . ?
C6 H6A 0.9900 . ?
C6 H6B 0.9900 . ?
C7 H7A 0.9900 . ?
C7 H7B 0.9900 . ?
C8 N2 1.465(4) . ?
C8 C13 1.527(4) . ?
C8 C9 1.527(4) . ?
C8 H8 1.0000 . ?
C9 C10 1.528(4) . ?
C9 H9A 0.9900 . ?
C9 H9B 0.9900 . ?
C10 C11 1.525(5) . ?
C10 H10A 0.9900 . ?
C10 H10B 0.9900 . ?
C11 C12 1.502(5) . ?
C11 H11A 0.9900 . ?
C11 H11B 0.9900 . ?
C12 C13 1.527(4) . ?
C12 H12A 0.9900 . ?
C12 H12B 0.9900 . ?
C13 H13A 0.9900 . ?
C13 H13B 0.9900 . ?
C14 C15 1.435(4) . ?
C14 C18 1.447(4) . ?
C14 Fe1 2.013(3) . ?
C15 C16 1.405(5) . ?
C15 Fe1 2.018(3) . ?
C15 H15 1.0000 . ?
C16 C17 1.413(4) . ?
C16 Fe1 2.050(3) . ?
C16 H16 1.0000 . ?
C17 C18 1.414(5) . ?
C17 Fe1 2.057(3) . ?
C17 H17 1.0000 . ?
C18 Fe1 2.039(3) . ?
C18 H18 1.0000 . ?
C19 C20 1.405(5) . ?
C19 C23 1.411(5) . ?
C19 Fe1 2.034(4) . ?
C19 H19 1.0000 . ?
C20 C21 1.417(5) . ?
C20 Fe1 2.038(3) . ?
C20 H20 1.0000 . ?
C21 C22 1.407(5) . ?
C21 Fe1 2.042(4) . ?
C21 H21 1.0000 . ?
C22 C23 1.416(5) . ?
C22 Fe1 2.046(4) . ?
C22 H22 1.0000 . ?
C23 Fe1 2.049(4) . ?
C23 H23 1.0000 . ?
B1 N2 1.544(5) . ?
B1 N1 1.545(5) . ?
B1 Br2 2.009(4) . ?
B1 Br1 2.009(4) . ?

loop_
_geom_torsion_atom_site_label_1
_geom_torsion_atom_site_label_2
_geom_torsion_atom_site_label_3
_geom_torsion_atom_site_label_4
_geom_torsion
_geom_torsion_site_symmetry_1
_geom_torsion_site_symmetry_2
_geom_torsion_site_symmetry_3
_geom_torsion_site_symmetry_4
_geom_torsion_publ_flag
N1 C2 C3 C4 178.5(3) . . . . ?
C7 C2 C3 C4 -58.0(4) . . . . ?
C2 C3 C4 C5 58.0(4) . . . . ?
C3 C4 C5 C6 -56.3(4) . . . . ?
C4 C5 C6 C7 55.2(5) . . . . ?
N1 C2 C7 C6 -179.4(3) . . . . ?
C3 C2 C7 C6 55.4(4) . . . . ?
C5 C6 C7 C2 -54.7(5) . . . . ?
N2 C8 C9 C10 -177.3(3) . . . . ?
C13 C8 C9 C10 -55.7(4) . . . . ?
C8 C9 C10 C11 55.6(4) . . . . ?
C9 C10 C11 C12 -56.3(4) . . . . ?
C10 C11 C12 C13 57.6(4) . . . . ?
N2 C8 C13 C12 179.2(3) . . . . ?
C9 C8 C13 C12 55.8(4) . . . . ?
C11 C12 C13 C8 -57.2(4) . . . . ?
N2 C1 C14 C15 -167.4(3) . . . . ?
N1 C1 C14 C15 10.1(5) . . . . ?
N2 C1 C14 C18 15.0(6) . . . . ?
N1 C1 C14 C18 -167.5(3) . . . . ?
N2 C1 C14 Fe1 103.9(4) . . . . ?
N1 C1 C14 Fe1 -78.6(4) . . . . ?
C18 C14 C15 C16 0.4(4) . . . . ?
C1 C14 C15 C16 -177.6(3) . . . . ?
Fe1 C14 C15 C16 -60.1(2) . . . . ?
C18 C14 C15 Fe1 60.5(2) . . . . ?
C1 C14 C15 Fe1 -117.5(3) . . . . ?
C14 C15 C16 C17 -0.1(4) . . . . ?
Fe1 C15 C16 C17 -59.0(2) . . . . ?
C14 C15 C16 Fe1 58.9(2) . . . . ?
C15 C16 C17 C18 -0.2(4) . . . . ?
Fe1 C16 C17 C18 -58.2(2) . . . . ?
C15 C16 C17 Fe1 58.0(2) . . . . ?
C16 C17 C18 C14 0.4(4) . . . . ?
Fe1 C17 C18 C14 -58.1(2) . . . . ?
C16 C17 C18 Fe1 58.5(2) . . . . ?
C15 C14 C18 C17 -0.5(4) . . . . ?
C1 C14 C18 C17 177.5(3) . . . . ?
Fe1 C14 C18 C17 59.6(2) . . . . ?
C15 C14 C18 Fe1 -60.1(2) . . . . ?
C1 C14 C18 Fe1 117.9(3) . . . . ?
C23 C19 C20 C21 -0.3(4) . . . . ?
Fe1 C19 C20 C21 59.8(3) . . . . ?
C23 C19 C20 Fe1 -60.1(2) . . . . ?
C19 C20 C21 C22 -0.2(4) . . . . ?
Fe1 C20 C21 C22 59.5(3) . . . . ?
C19 C20 C21 Fe1 -59.7(2) . . . . ?
C20 C21 C22 C23 0.6(4) . . . . ?
Fe1 C21 C22 C23 59.8(2) . . . . ?
C20 C21 C22 Fe1 -59.2(3) . . . . ?
C20 C19 C23 C22 0.7(4) . . . . ?
Fe1 C19 C23 C22 -59.1(3) . . . . ?
C20 C19 C23 Fe1 59.8(3) . . . . ?
C21 C22 C23 C19 -0.8(4) . . . . ?
Fe1 C22 C23 C19 58.9(2) . . . . ?
C21 C22 C23 Fe1 -59.7(3) . . . . ?
N2 C1 N1 C2 170.7(3) . . . . ?
C14 C1 N1 C2 -7.3(6) . . . . ?
N2 C1 N1 B1 0.1(3) . . . . ?
C14 C1 N1 B1 -178.0(4) . . . . ?
C3 C2 N1 C1 -76.6(4) . . . . ?
C7 C2 N1 C1 159.6(3) . . . . ?
C3 C2 N1 B1 89.3(5) . . . . ?
C7 C2 N1 B1 -34.5(5) . . . . ?
N2 B1 N1 C1 -0.1(2) . . . . ?
Br2 B1 N1 C1 -115.9(3) . . . . ?
Br1 B1 N1 C1 113.5(3) . . . . ?
N2 B1 N1 C2 -169.7(4) . . . . ?
Br2 B1 N1 C2 74.4(5) . . . . ?
Br1 B1 N1 C2 -56.2(5) . . . . ?
N1 C1 N2 C8 162.6(3) . . . . ?
C14 C1 N2 C8 -19.3(6) . . . . ?
N1 C1 N2 B1 -0.1(3) . . . . ?
C14 C1 N2 B1 177.9(4) . . . . ?
C13 C8 N2 C1 166.8(3) . . . . ?
C9 C8 N2 C1 -70.3(4) . . . . ?
C13 C8 N2 B1 -38.9(5) . . . . ?
C9 C8 N2 B1 84.0(4) . . . . ?
N1 B1 N2 C1 0.1(2) . . . . ?
Br2 B1 N2 C1 115.2(3) . . . . ?
Br1 B1 N2 C1 -113.7(3) . . . . ?
N1 B1 N2 C8 -161.1(3) . . . . ?
Br2 B1 N2 C8 -46.0(5) . . . . ?
Br1 B1 N2 C8 85.2(4) . . . . ?
C18 C14 Fe1 C15 -117.4(3) . . . . ?
C1 C14 Fe1 C15 121.9(3) . . . . ?
C15 C14 Fe1 C19 -120.9(2) . . . . ?
C18 C14 Fe1 C19 121.7(2) . . . . ?
C1 C14 Fe1 C19 1.0(3) . . . . ?
C15 C14 Fe1 C18 117.4(3) . . . . ?
C1 C14 Fe1 C18 -120.7(3) . . . . ?
C15 C14 Fe1 C20 -78.9(2) . . . . ?
C18 C14 Fe1 C20 163.7(2) . . . . ?
C1 C14 Fe1 C20 43.0(3) . . . . ?
C15 C14 Fe1 C22 166.7(4) . . . . ?
C18 C14 Fe1 C22 49.3(5) . . . . ?
C1 C14 Fe1 C22 -71.4(5) . . . . ?
C15 C14 Fe1 C21 -46.7(4) . . . . ?
C18 C14 Fe1 C21 -164.1(3) . . . . ?
C1 C14 Fe1 C21 75.2(5) . . . . ?
C15 C14 Fe1 C23 -161.97(19) . . . . ?
C18 C14 Fe1 C23 80.6(2) . . . . ?
C1 C14 Fe1 C23 -40.1(3) . . . . ?
C15 C14 Fe1 C16 37.06(17) . . . . ?
C18 C14 Fe1 C16 -80.36(19) . . . . ?
C1 C14 Fe1 C16 159.0(3) . . . . ?
C15 C14 Fe1 C17 80.27(19) . . . . ?
C18 C14 Fe1 C17 -37.16(18) . . . . ?
C1 C14 Fe1 C17 -157.8(3) . . . . ?
C16 C15 Fe1 C14 119.6(3) . . . . ?
C16 C15 Fe1 C19 -162.0(2) . . . . ?
C14 C15 Fe1 C19 78.3(2) . . . . ?
C16 C15 Fe1 C18 80.4(2) . . . . ?
C14 C15 Fe1 C18 -39.23(17) . . . . ?
C16 C15 Fe1 C20 -121.6(2) . . . . ?
C14 C15 Fe1 C20 118.7(2) . . . . ?
C16 C15 Fe1 C22 -50.0(4) . . . . ?
C14 C15 Fe1 C22 -169.7(3) . . . . ?
C16 C15 Fe1 C21 -80.0(2) . . . . ?
C14 C15 Fe1 C21 160.32(19) . . . . ?
C16 C15 Fe1 C23 170.5(4) . . . . ?
C14 C15 Fe1 C23 50.8(5) . . . . ?
C14 C15 Fe1 C16 -119.6(3) . . . . ?
C16 C15 Fe1 C17 36.96(18) . . . . ?
C14 C15 Fe1 C17 -82.68(19) . . . . ?
C20 C19 Fe1 C14 117.4(2) . . . . ?
C23 C19 Fe1 C14 -123.5(2) . . . . ?
C20 C19 Fe1 C15 74.4(3) . . . . ?
C23 C19 Fe1 C15 -166.5(2) . . . . ?
C20 C19 Fe1 C18 160.4(2) . . . . ?
C23 C19 Fe1 C18 -80.4(3) . . . . ?
C23 C19 Fe1 C20 119.2(3) . . . . ?
C20 C19 Fe1 C22 -81.6(2) . . . . ?
C23 C19 Fe1 C22 37.5(2) . . . . ?
C20 C19 Fe1 C21 -38.0(2) . . . . ?
C23 C19 Fe1 C21 81.1(2) . . . . ?
C20 C19 Fe1 C23 -119.2(3) . . . . ?
C20 C19 Fe1 C16 40.7(5) . . . . ?
C23 C19 Fe1 C16 159.8(4) . . . . ?
C20 C19 Fe1 C17 -166.2(4) . . . . ?
C23 C19 Fe1 C17 -47.0(5) . . . . ?
C17 C18 Fe1 C14 -119.4(3) . . . . ?
C17 C18 Fe1 C15 -80.3(2) . . . . ?
C14 C18 Fe1 C15 39.11(18) . . . . ?
C17 C18 Fe1 C19 162.8(2) . . . . ?
C14 C18 Fe1 C19 -77.8(2) . . . . ?
C17 C18 Fe1 C20 -160.8(4) . . . . ?
C14 C18 Fe1 C20 -41.4(5) . . . . ?
C17 C18 Fe1 C22 77.6(2) . . . . ?
C14 C18 Fe1 C22 -163.0(2) . . . . ?
C17 C18 Fe1 C21 41.9(5) . . . . ?
C14 C18 Fe1 C21 161.3(4) . . . . ?
C17 C18 Fe1 C23 120.1(2) . . . . ?
C14 C18 Fe1 C23 -120.5(2) . . . . ?
C17 C18 Fe1 C16 -36.84(19) . . . . ?
C14 C18 Fe1 C16 82.6(2) . . . . ?
C14 C18 Fe1 C17 119.4(3) . . . . ?
C19 C20 Fe1 C14 -80.4(3) . . . . ?
C21 C20 Fe1 C14 160.8(2) . . . . ?
C19 C20 Fe1 C15 -123.1(2) . . . . ?
C21 C20 Fe1 C15 118.1(2) . . . . ?
C21 C20 Fe1 C19 -118.7(4) . . . . ?
C19 C20 Fe1 C18 -49.6(5) . . . . ?
C21 C20 Fe1 C18 -168.3(3) . . . . ?
C19 C20 Fe1 C22 81.4(3) . . . . ?
C21 C20 Fe1 C22 -37.3(2) . . . . ?
C19 C20 Fe1 C21 118.7(4) . . . . ?
C19 C20 Fe1 C23 37.7(2) . . . . ?
C21 C20 Fe1 C23 -81.1(3) . . . . ?
C19 C20 Fe1 C16 -163.9(2) . . . . ?
C21 C20 Fe1 C16 77.4(3) . . . . ?
C19 C20 Fe1 C17 166.7(4) . . . . ?
C21 C20 Fe1 C17 48.0(5) . . . . ?
C21 C22 Fe1 C14 160.1(4) . . . . ?
C23 C22 Fe1 C14 41.3(5) . . . . ?
C21 C22 Fe1 C15 -42.0(4) . . . . ?
C23 C22 Fe1 C15 -160.8(3) . . . . ?
C21 C22 Fe1 C19 81.3(2) . . . . ?
C23 C22 Fe1 C19 -37.5(2) . . . . ?
C21 C22 Fe1 C18 -162.0(2) . . . . ?
C23 C22 Fe1 C18 79.2(3) . . . . ?
C21 C22 Fe1 C20 37.6(2) . . . . ?
C23 C22 Fe1 C20 -81.2(2) . . . . ?
C23 C22 Fe1 C21 -118.8(3) . . . . ?
C21 C22 Fe1 C23 118.8(3) . . . . ?
C21 C22 Fe1 C16 -77.8(2) . . . . ?
C23 C22 Fe1 C16 163.5(2) . . . . ?
C21 C22 Fe1 C17 -120.1(2) . . . . ?
C23 C22 Fe1 C17 121.1(2) . . . . ?
C22 C21 Fe1 C14 -164.4(3) . . . . ?
C20 C21 Fe1 C14 -44.8(5) . . . . ?
C22 C21 Fe1 C15 161.6(2) . . . . ?
C20 C21 Fe1 C15 -78.8(3) . . . . ?
C22 C21 Fe1 C19 -81.7(2) . . . . ?
C20 C21 Fe1 C19 37.8(2) . . . . ?
C22 C21 Fe1 C18 47.9(5) . . . . ?
C20 C21 Fe1 C18 167.5(4) . . . . ?
C22 C21 Fe1 C20 -119.5(3) . . . . ?
C20 C21 Fe1 C22 119.5(3) . . . . ?
C22 C21 Fe1 C23 -37.9(2) . . . . ?
C20 C21 Fe1 C23 81.6(3) . . . . ?
C22 C21 Fe1 C16 119.9(2) . . . . ?
C20 C21 Fe1 C16 -120.6(3) . . . . ?
C22 C21 Fe1 C17 79.2(3) . . . . ?
C20 C21 Fe1 C17 -161.3(2) . . . . ?
C19 C23 Fe1 C14 75.3(3) . . . . ?
C22 C23 Fe1 C14 -165.3(2) . . . . ?
C19 C23 Fe1 C15 36.6(5) . . . . ?
C22 C23 Fe1 C15 156.0(4) . . . . ?
C22 C23 Fe1 C19 119.4(3) . . . . ?
C19 C23 Fe1 C18 119.6(2) . . . . ?
C22 C23 Fe1 C18 -121.0(2) . . . . ?
C19 C23 Fe1 C20 -37.6(2) . . . . ?
C22 C23 Fe1 C20 81.8(2) . . . . ?
C19 C23 Fe1 C22 -119.4(3) . . . . ?
C19 C23 Fe1 C21 -81.6(2) . . . . ?
C22 C23 Fe1 C21 37.7(2) . . . . ?
C19 C23 Fe1 C16 -160.3(3) . . . . ?
C22 C23 Fe1 C16 -41.0(5) . . . . ?
C19 C23 Fe1 C17 162.2(2) . . . . ?
C22 C23 Fe1 C17 -78.5(2) . . . . ?
C15 C16 Fe1 C14 -38.22(18) . . . . ?
C17 C16 Fe1 C14 82.0(2) . . . . ?
C17 C16 Fe1 C15 120.2(3) . . . . ?
C15 C16 Fe1 C19 45.8(5) . . . . ?
C17 C16 Fe1 C19 166.0(4) . . . . ?
C15 C16 Fe1 C18 -83.2(2) . . . . ?
C17 C16 Fe1 C18 37.0(2) . . . . ?
C15 C16 Fe1 C20 75.7(2) . . . . ?
C17 C16 Fe1 C20 -164.1(2) . . . . ?
C15 C16 Fe1 C22 158.47(19) . . . . ?
C17 C16 Fe1 C22 -81.3(2) . . . . ?
C15 C16 Fe1 C21 117.2(2) . . . . ?
C17 C16 Fe1 C21 -122.5(2) . . . . ?
C15 C16 Fe1 C23 -171.5(3) . . . . ?
C17 C16 Fe1 C23 -51.3(4) . . . . ?
C15 C16 Fe1 C17 -120.2(3) . . . . ?
C18 C17 Fe1 C14 38.44(19) . . . . ?
C16 C17 Fe1 C14 -82.0(2) . . . . ?
C18 C17 Fe1 C15 83.3(2) . . . . ?
C16 C17 Fe1 C15 -37.1(2) . . . . ?
C18 C17 Fe1 C19 -45.0(5) . . . . ?
C16 C17 Fe1 C19 -165.4(4) . . . . ?
C16 C17 Fe1 C18 -120.4(3) . . . . ?
C18 C17 Fe1 C20 160.5(4) . . . . ?
C16 C17 Fe1 C20 40.1(5) . . . . ?
C18 C17 Fe1 C22 -122.1(2) . . . . ?
C16 C17 Fe1 C22 117.5(2) . . . . ?
C18 C17 Fe1 C21 -164.1(2) . . . . ?
C16 C17 Fe1 C21 75.5(2) . . . . ?
C18 C17 Fe1 C23 -79.9(2) . . . . ?
C16 C17 Fe1 C23 159.7(2) . . . . ?
C18 C17 Fe1 C16 120.4(3) . . . . ?
